data_7200290
loop_
_publ_author_name
'Karki, Shyam'
'Fri\<s\<ci\'c, Tomislav'
'Jones, William'

_publ_section_title
;
 Control and interconversion of cocrystal stoichiometry in grinding:
 stepwise mechanism for the formation of a hydrogen-bonded cocrystal
;
_journal_issue 3
_journal_name_full CrystEngComm
_journal_page_first 470
_journal_paper_doi 10.1039/b812531g
_journal_volume 11
_journal_year 2009
_chemical_formula_moiety 'C6 H10 O4, C6 H6 N2 O'
_chemical_formula_sum 'C12 H16 N2 O5'
_chemical_formula_weight 268.27
_chemical_name_common 'nicotinamide:adipic acid 1:1'
_chemical_name_systematic
;
nicotinamide:adipic acid 1:1
;
_space_group_IT_number 2
_symmetry_cell_setting triclinic
_symmetry_space_group_name_Hall '-P 1'
_symmetry_space_group_name_H-M 'P -1'
_atom_sites_solution_hydrogens geom
_atom_sites_solution_primary direct
_atom_sites_solution_secondary difmap
_audit_creation_method SHELXL-97
_cell_angle_alpha 93.036(1)
_cell_angle_beta 92.753(1)
_cell_angle_gamma 92.189(1)
_cell_formula_units_Z 2
_cell_length_a 5.0110(1)
_cell_length_b 5.3379(1)
_cell_length_c 24.0348(6)
_cell_measurement_reflns_used 11039
_cell_measurement_temperature 180(2)
_cell_measurement_theta_max 29.13
_cell_measurement_theta_min 1.00
_cell_volume 640.71(2)
_computing_cell_refinement 'HKL Scalepack (Otwinowski & Minor 1997)'
_computing_data_collection 'Collect (Nonius B.V. 1998)'
_computing_data_reduction
;
HKL Denzo and Scalepack (Otwinowski & Minor 1997)
;
_computing_publication_material 'SHELXL-97 (Sheldrick 1997)'
_computing_structure_refinement 'SHELXL-97 (Sheldrick 1997)'
_computing_structure_solution 'SIR-92 (Altomare et al. 1994)'
_diffrn_ambient_temperature 180(2)
_diffrn_measured_fraction_theta_full 0.979
_diffrn_measured_fraction_theta_max 0.979
_diffrn_measurement_device_type 'Nonius Kappa CCD'
_diffrn_measurement_method 'Thin slice \w and \f scans'
_diffrn_radiation_source 'fine-focus sealed tube'
_diffrn_radiation_type MoK\a
_diffrn_radiation_wavelength 0.71073
_diffrn_reflns_av_R_equivalents 0.0281
_diffrn_reflns_av_sigmaI/netI 0.0359
_diffrn_reflns_limit_h_max 6
_diffrn_reflns_limit_h_min -6
_diffrn_reflns_limit_k_max 7
_diffrn_reflns_limit_k_min -7
_diffrn_reflns_limit_l_max 32
_diffrn_reflns_limit_l_min -32
_diffrn_reflns_number 8840
_diffrn_reflns_theta_full 29.10
_diffrn_reflns_theta_max 29.10
_diffrn_reflns_theta_min 3.83
_exptl_absorpt_coefficient_mu 0.109
_exptl_absorpt_correction_T_max 0.984
_exptl_absorpt_correction_T_min 0.921
_exptl_absorpt_correction_type multi-scan
_exptl_absorpt_process_details
;
multi-scan from symmetry-related measurements
Sortav (Blessing 1995)
;
_exptl_crystal_colour colourless
_exptl_crystal_density_diffrn 1.391
_exptl_crystal_density_method 'not measured'
_exptl_crystal_description block
_exptl_crystal_F_000 284
_exptl_crystal_size_max 0.23
_exptl_crystal_size_mid 0.18
_exptl_crystal_size_min 0.16
_refine_diff_density_max 0.259
_refine_diff_density_min -0.248
_refine_diff_density_rms 0.043
_refine_ls_extinction_method none
_refine_ls_goodness_of_fit_ref 1.020
_refine_ls_hydrogen_treatment mixed
_refine_ls_matrix_type full
_refine_ls_number_parameters 178
_refine_ls_number_reflns 3376
_refine_ls_number_restraints 0
_refine_ls_restrained_S_all 1.020
_refine_ls_R_factor_all 0.0575
_refine_ls_R_factor_gt 0.0426
_refine_ls_shift/su_max 0.000
_refine_ls_shift/su_mean 0.000
_refine_ls_structure_factor_coef Fsqd
_refine_ls_weighting_details 'calc w=1/[\s^2^(Fo^2^)+(0.0523P)^2^+0.1834P] where P=(Fo^2^+2Fc^2^)/3'
_refine_ls_weighting_scheme calc
_refine_ls_wR_factor_gt 0.1063
_refine_ls_wR_factor_ref 0.1163
_reflns_number_gt 2703
_reflns_number_total 3376
_reflns_threshold_expression >2sigma(I)
_cod_data_source_file b812531g.txt
_cod_data_source_block (na).(adi)
_cod_original_sg_symbol_H-M P-1
_cod_database_code 7200290

loop_
_symmetry_equiv_pos_as_xyz
'x, y, z'
'-x, -y, -z'

loop_
_atom_site_label
_atom_site_type_symbol
_atom_site_fract_x
_atom_site_fract_y
_atom_site_fract_z
_atom_site_U_iso_or_equiv
_atom_site_adp_type
_atom_site_occupancy
_atom_site_symmetry_multiplicity
_atom_site_calc_flag
_atom_site_refinement_flags
_atom_site_disorder_assembly
_atom_site_disorder_group
O1 O -0.12964(17) 0.57741(17) 0.30422(4) 0.0342(2) Uani 1 1 d . . .
O2 O 0.5906(2) 0.08361(17) 0.08203(4) 0.0347(2) Uani 1 1 d . . .
H2A H 0.711(3) 0.089(3) 0.1129(8) 0.042 Uiso 1 1 d . . .
O3 O 0.4588(2) 0.44511(18) 0.12069(4) 0.0386(3) Uani 1 1 d . . .
O4 O -0.2209(2) -0.0087(2) 0.36201(5) 0.0451(3) Uani 1 1 d . . .
H4A H -0.162(4) -0.145(4) 0.3442(8) 0.054 Uiso 1 1 d . . .
O5 O 0.1630(2) -0.03268(19) 0.41150(4) 0.0415(3) Uani 1 1 d . . .
N1 N -0.0475(2) 0.0816(2) 0.16829(5) 0.0302(2) Uani 1 1 d . . .
N2 N 0.3036(2) 0.5545(2) 0.33207(5) 0.0312(3) Uani 1 1 d . . .
H2N1 H 0.2906 0.6744 0.3582 0.037 Uiso 1 1 calc R . .
H2N2 H 0.4573 0.4833 0.3277 0.037 Uiso 1 1 calc R . .
C1 C 0.1229(2) 0.2779(2) 0.25538(5) 0.0249(2) Uani 1 1 d . . .
C2 C 0.3216(2) 0.1036(2) 0.25886(5) 0.0286(3) Uani 1 1 d . . .
H2 H 0.4480 0.1111 0.2897 0.034 Uiso 1 1 calc R . .
C3 C 0.3313(3) -0.0813(2) 0.21631(6) 0.0311(3) Uani 1 1 d . . .
H3 H 0.4651 -0.2026 0.2174 0.037 Uiso 1 1 calc R . .
C4 C 0.1432(3) -0.0864(2) 0.17222(6) 0.0302(3) Uani 1 1 d . . .
H4 H 0.1495 -0.2148 0.1434 0.036 Uiso 1 1 calc R . .
C5 C -0.0559(2) 0.2604(2) 0.20933(5) 0.0274(3) Uani 1 1 d . . .
H5 H -0.1903 0.3806 0.2068 0.033 Uiso 1 1 calc R . .
C6 C 0.0921(2) 0.4811(2) 0.29932(5) 0.0253(2) Uani 1 1 d . . .
C7 C 0.4381(2) 0.2814(2) 0.08359(5) 0.0271(3) Uani 1 1 d . . .
C8 C 0.2385(3) 0.2716(2) 0.03474(5) 0.0294(3) Uani 1 1 d . . .
H8A H 0.1074 0.1312 0.0389 0.035 Uiso 1 1 calc R . .
H8B H 0.3336 0.2331 0.0004 0.035 Uiso 1 1 calc R . .
C9 C 0.0863(2) 0.5091(2) 0.02711(5) 0.0284(3) Uani 1 1 d . . .
H9A H 0.2150 0.6544 0.0268 0.034 Uiso 1 1 calc R . .
H9B H -0.0289 0.5376 0.0590 0.034 Uiso 1 1 calc R . .
C10 C -0.0486(3) 0.0642(2) 0.40374(5) 0.0307(3) Uani 1 1 d . . .
C11 C -0.1486(3) 0.2748(3) 0.43996(6) 0.0377(3) Uani 1 1 d . . .
H11A H -0.2985 0.2086 0.4610 0.045 Uiso 1 1 calc R . .
H11B H -0.2199 0.4033 0.4157 0.045 Uiso 1 1 calc R . .
C12 C 0.0599(3) 0.4001(2) 0.48100(5) 0.0326(3) Uani 1 1 d . . .
H12A H 0.2040 0.4788 0.4603 0.039 Uiso 1 1 calc R . .
H12B H 0.1401 0.2715 0.5041 0.039 Uiso 1 1 calc R . .

loop_
_atom_site_aniso_label
_atom_site_aniso_U_11
_atom_site_aniso_U_22
_atom_site_aniso_U_33
_atom_site_aniso_U_23
_atom_site_aniso_U_13
_atom_site_aniso_U_12
O1 0.0231(4) 0.0364(5) 0.0414(5) -0.0148(4) 0.0006(4) 0.0046(4)
O2 0.0384(5) 0.0337(5) 0.0310(5) -0.0088(4) -0.0080(4) 0.0154(4)
O3 0.0442(6) 0.0341(5) 0.0355(5) -0.0129(4) -0.0103(4) 0.0121(4)
O4 0.0410(6) 0.0471(6) 0.0443(6) -0.0229(5) -0.0117(5) 0.0173(5)
O5 0.0365(5) 0.0439(6) 0.0424(6) -0.0163(4) -0.0050(4) 0.0122(4)
N1 0.0303(5) 0.0315(5) 0.0282(5) -0.0052(4) -0.0024(4) 0.0055(4)
N2 0.0253(5) 0.0354(6) 0.0317(6) -0.0102(4) -0.0027(4) 0.0055(4)
C1 0.0219(5) 0.0251(5) 0.0275(6) -0.0025(4) 0.0025(4) 0.0022(4)
C2 0.0260(6) 0.0299(6) 0.0297(6) 0.0000(5) -0.0015(5) 0.0052(5)
C3 0.0298(6) 0.0280(6) 0.0361(7) -0.0009(5) 0.0030(5) 0.0092(5)
C4 0.0337(7) 0.0267(6) 0.0301(6) -0.0042(5) 0.0039(5) 0.0055(5)
C5 0.0253(6) 0.0272(6) 0.0293(6) -0.0039(5) -0.0006(5) 0.0056(4)
C6 0.0234(5) 0.0261(5) 0.0264(6) -0.0017(4) 0.0026(4) 0.0021(4)
C7 0.0267(6) 0.0268(6) 0.0277(6) -0.0020(4) 0.0008(5) 0.0046(4)
C8 0.0302(6) 0.0279(6) 0.0291(6) -0.0064(5) -0.0030(5) 0.0054(5)
C9 0.0279(6) 0.0273(6) 0.0291(6) -0.0043(5) -0.0020(5) 0.0043(5)
C10 0.0328(6) 0.0310(6) 0.0279(6) -0.0052(5) 0.0014(5) 0.0045(5)
C11 0.0386(7) 0.0382(7) 0.0352(7) -0.0118(6) -0.0015(6) 0.0118(6)
C12 0.0381(7) 0.0319(6) 0.0274(6) -0.0062(5) 0.0017(5) 0.0075(5)

loop_
_atom_type_symbol
_atom_type_description
_atom_type_scat_dispersion_real
_atom_type_scat_dispersion_imag
_atom_type_scat_source
C C 0.0033 0.0016 'International Tables Vol C Tables 4.2.6.8 and 6.1.1.4'
H H 0.0000 0.0000 'International Tables Vol C Tables 4.2.6.8 and 6.1.1.4'
N N 0.0061 0.0033 'International Tables Vol C Tables 4.2.6.8 and 6.1.1.4'
O O 0.0106 0.0060 'International Tables Vol C Tables 4.2.6.8 and 6.1.1.4'

loop_
_geom_angle_atom_site_label_1
_geom_angle_atom_site_label_2
_geom_angle_atom_site_label_3
_geom_angle
_geom_angle_site_symmetry_1
_geom_angle_site_symmetry_3
_geom_angle_publ_flag
C7 O2 H2A 111.0(10) . . ?
C10 O4 H4A 109.1(12) . . ?
C5 N1 C4 118.02(11) . . ?
C6 N2 H2N1 120.0 . . ?
C6 N2 H2N2 120.0 . . ?
H2N1 N2 H2N2 120.0 . . ?
C5 C1 C2 118.59(11) . . ?
C5 C1 C6 118.58(10) . . ?
C2 C1 C6 122.82(11) . . ?
C3 C2 C1 118.59(12) . . ?
C3 C2 H2 120.7 . . ?
C1 C2 H2 120.7 . . ?
C4 C3 C2 118.96(11) . . ?
C4 C3 H3 120.5 . . ?
C2 C3 H3 120.5 . . ?
N1 C4 C3 122.89(11) . . ?
N1 C4 H4 118.6 . . ?
C3 C4 H4 118.6 . . ?
N1 C5 C1 122.94(11) . . ?
N1 C5 H5 118.5 . . ?
C1 C5 H5 118.5 . . ?
O1 C6 N2 121.97(11) . . ?
O1 C6 C1 119.73(11) . . ?
N2 C6 C1 118.29(10) . . ?
O3 C7 O2 123.13(12) . . ?
O3 C7 C8 125.43(11) . . ?
O2 C7 C8 111.44(10) . . ?
C7 C8 C9 115.58(10) . . ?
C7 C8 H8A 108.4 . . ?
C9 C8 H8A 108.4 . . ?
C7 C8 H8B 108.4 . . ?
C9 C8 H8B 108.4 . . ?
H8A C8 H8B 107.4 . . ?
C8 C9 C9 111.42(12) . 2_565 ?
C8 C9 H9A 109.3 . . ?
C9 C9 H9A 109.3 2_565 . ?
C8 C9 H9B 109.3 . . ?
C9 C9 H9B 109.3 2_565 . ?
H9A C9 H9B 108.0 . . ?
O5 C10 O4 122.83(12) . . ?
O5 C10 C11 124.70(12) . . ?
O4 C10 C11 112.46(11) . . ?
C10 C11 C12 114.60(11) . . ?
C10 C11 H11A 108.6 . . ?
C12 C11 H11A 108.6 . . ?
C10 C11 H11B 108.6 . . ?
C12 C11 H11B 108.6 . . ?
H11A C11 H11B 107.6 . . ?
C11 C12 C12 111.70(14) . 2_566 ?
C11 C12 H12A 109.3 . . ?
C12 C12 H12A 109.3 2_566 . ?
C11 C12 H12B 109.3 . . ?
C12 C12 H12B 109.3 2_566 . ?
H12A C12 H12B 107.9 . . ?

loop_
_geom_bond_atom_site_label_1
_geom_bond_atom_site_label_2
_geom_bond_distance
_geom_bond_site_symmetry_2
_geom_bond_publ_flag
O1 C6 1.2498(14) . ?
O2 C7 1.3263(14) . ?
O2 H2A 0.933(19) . ?
O3 C7 1.2131(15) . ?
O4 C10 1.3238(17) . ?
O4 H4A 0.89(2) . ?
O5 C10 1.2085(16) . ?
N1 C5 1.3389(16) . ?
N1 C4 1.3390(16) . ?
N2 C6 1.3237(16) . ?
N2 H2N1 0.8800 . ?
N2 H2N2 0.8800 . ?
C1 C5 1.3872(17) . ?
C1 C2 1.3912(16) . ?
C1 C6 1.4910(16) . ?
C2 C3 1.3871(18) . ?
C2 H2 0.9500 . ?
C3 C4 1.3826(19) . ?
C3 H3 0.9500 . ?
C4 H4 0.9500 . ?
C5 H5 0.9500 . ?
C7 C8 1.5029(17) . ?
C8 C9 1.5186(17) . ?
C8 H8A 0.9900 . ?
C8 H8B 0.9900 . ?
C9 C9 1.526(2) 2_565 ?
C9 H9A 0.9900 . ?
C9 H9B 0.9900 . ?
C10 C11 1.5013(17) . ?
C11 C12 1.5130(19) . ?
C11 H11A 0.9900 . ?
C11 H11B 0.9900 . ?
C12 C12 1.526(2) 2_566 ?
C12 H12A 0.9900 . ?
C12 H12B 0.9900 . ?

loop_
_geom_torsion_atom_site_label_1
_geom_torsion_atom_site_label_2
_geom_torsion_atom_site_label_3
_geom_torsion_atom_site_label_4
_geom_torsion
_geom_torsion_site_symmetry_1
_geom_torsion_site_symmetry_2
_geom_torsion_site_symmetry_3
_geom_torsion_site_symmetry_4
_geom_torsion_publ_flag
C5 C1 C2 C3 -0.45(18) . . . . ?
C6 C1 C2 C3 178.89(12) . . . . ?
C1 C2 C3 C4 -0.24(19) . . . . ?
C5 N1 C4 C3 -0.57(19) . . . . ?
C2 C3 C4 N1 0.8(2) . . . . ?
C4 N1 C5 C1 -0.17(19) . . . . ?
C2 C1 C5 N1 0.68(19) . . . . ?
C6 C1 C5 N1 -178.69(11) . . . . ?
C5 C1 C6 O1 22.78(18) . . . . ?
C2 C1 C6 O1 -156.56(12) . . . . ?
C5 C1 C6 N2 -157.02(12) . . . . ?
C2 C1 C6 N2 23.64(18) . . . . ?
O3 C7 C8 C9 10.98(19) . . . . ?
O2 C7 C8 C9 -170.03(11) . . . . ?
C7 C8 C9 C9 173.36(13) . . . 2_565 ?
O5 C10 C11 C12 12.6(2) . . . . ?
O4 C10 C11 C12 -168.33(13) . . . . ?
C10 C11 C12 C12 -176.14(14) . . . 2_566 ?
